data_4125637
loop_
_publ_author_name
'Ding, Wei'
'Lu, Liang-Qiu'
'Zhou, Quan-Quan'
'Wei, Yi'
'Chen, Jia-Rong'
'Xiao, Wen-Jing'

_publ_section_title
;
 Bifunctional Photocatalysts for Enantioselective Aerobic Oxidation of
 \b-Ketoesters.
;
_journal_issue 1
_journal_name_full 'Journal of the American Chemical Society'
_journal_page_first 63
_journal_page_last 66
_journal_paper_doi 10.1021/jacs.6b11418
_journal_volume 139
_journal_year 2017
_chemical_absolute_configuration ad
_chemical_formula_moiety 'C30 H38 O5'
_chemical_formula_sum 'C30 H38 O5'
_chemical_formula_weight 478.60
_chemical_name_systematic
;
 ?
;
_space_group_crystal_system triclinic
_space_group_IT_number 1
_space_group_name_Hall 'P 1'
_space_group_name_H-M_alt 'P 1'
_symmetry_space_group_name_Hall 'P 1'
_symmetry_space_group_name_H-M 'P 1'
_atom_sites_solution_hydrogens geom
_audit_creation_method SHELXL-2014
_cell_angle_alpha 68.5180(10)
_cell_angle_beta 89.2290(10)
_cell_angle_gamma 77.5010(10)
_cell_formula_units_Z 2
_cell_length_a 6.3690(3)
_cell_length_b 14.0432(6)
_cell_length_c 15.4534(6)
_cell_measurement_reflns_used 9178
_cell_measurement_temperature 173(2)
_cell_measurement_theta_max 68.30
_cell_measurement_theta_min 3.08
_cell_volume 1252.37(9)
_computing_structure_refinement 'SHELXL-2014 (Sheldrick, 2014)'
_diffrn_ambient_temperature 173(2)
_diffrn_measured_fraction_theta_full 0.995
_diffrn_measured_fraction_theta_max 0.991
_diffrn_measurement_device_type 'Bruker APEX-II CCD'
_diffrn_radiation_type CuK\a
_diffrn_radiation_wavelength 1.54178
_diffrn_reflns_av_R_equivalents 0.0208
_diffrn_reflns_av_unetI/netI 0.0192
_diffrn_reflns_Laue_measured_fraction_full 0.995
_diffrn_reflns_Laue_measured_fraction_max 0.991
_diffrn_reflns_limit_h_max 7
_diffrn_reflns_limit_h_min -7
_diffrn_reflns_limit_k_max 16
_diffrn_reflns_limit_k_min -16
_diffrn_reflns_limit_l_max 18
_diffrn_reflns_limit_l_min -17
_diffrn_reflns_number 30062
_diffrn_reflns_point_group_measured_fraction_full 0.962
_diffrn_reflns_point_group_measured_fraction_max 0.957
_diffrn_reflns_theta_full 67.679
_diffrn_reflns_theta_max 68.358
_diffrn_reflns_theta_min 3.081
_exptl_absorpt_coefficient_mu 0.677
_exptl_crystal_colour colorless
_exptl_crystal_density_diffrn 1.269
_exptl_crystal_description block
_exptl_crystal_F_000 516
_exptl_crystal_size_max 0.300
_exptl_crystal_size_mid 0.250
_exptl_crystal_size_min 0.200
_refine_diff_density_max 0.412
_refine_diff_density_min -0.313
_refine_diff_density_rms 0.038
_refine_ls_abs_structure_details
;
 Flack x determined using 4149 quotients [(I+)-(I-)]/[(I+)+(I-)]
 (Parsons, Flack and Wagner, Acta Cryst. B69 (2013) 249-259).
;
_refine_ls_abs_structure_Flack 0.06(3)
_refine_ls_extinction_method none
_refine_ls_goodness_of_fit_ref 1.005
_refine_ls_hydrogen_treatment constr
_refine_ls_matrix_type full
_refine_ls_number_parameters 631
_refine_ls_number_reflns 8804
_refine_ls_number_restraints 3
_refine_ls_restrained_S_all 1.005
_refine_ls_R_factor_all 0.0330
_refine_ls_R_factor_gt 0.0327
_refine_ls_shift/su_max 0.001
_refine_ls_shift/su_mean 0.000
_refine_ls_structure_factor_coef Fsqd
_refine_ls_weighting_details 'w=1/[\s^2^(Fo^2^)+(0.0674P)^2^+0.1899P] where P=(Fo^2^+2Fc^2^)/3'
_refine_ls_weighting_scheme calc
_refine_ls_wR_factor_gt 0.0906
_refine_ls_wR_factor_ref 0.0910
_reflns_Friedel_coverage 0.931
_reflns_Friedel_fraction_full 0.930
_reflns_Friedel_fraction_max 0.923
_reflns_number_gt 8711
_reflns_number_total 8804
_reflns_threshold_expression 'I > 2\s(I)'
_cod_data_source_file ja6b11418_si_001.cif
_cod_data_source_block t
_cod_database_code 4125637
_shelx_space_group_comment
;
The symmetry employed for this shelxl refinement is uniquely defined
by the following loop, which should always be used as a source of
symmetry information in preference to the above space-group names.
They are only intended as comments.
;
_shelx_estimated_absorpt_t_min 0.823
_shelx_estimated_absorpt_t_max 0.876
_shelxl_version_number 2014-3

loop_
_space_group_symop_operation_xyz
'x, y, z'

loop_
_atom_site_label
_atom_site_type_symbol
_atom_site_fract_x
_atom_site_fract_y
_atom_site_fract_z
_atom_site_U_iso_or_equiv
_atom_site_adp_type
_atom_site_occupancy
_atom_site_site_symmetry_order
_atom_site_calc_flag
_atom_site_refinement_flags_posn
_atom_site_refinement_flags_adp
C1 C 1.1157(4) 0.31488(19) 0.78699(16) 0.0287(5) Uani 1 1 d . .
O1 O 1.2981(3) 0.29649(15) 0.73597(13) 0.0413(4) Uani 1 1 d . .
H1A H 1.3083 0.2390 0.7293 0.062 Uiso 1 1 calc R U
C2 C 1.1040(3) 0.42344(19) 0.79695(15) 0.0275(5) Uani 1 1 d . .
O2 O 1.2464(3) 0.44065(16) 0.83533(14) 0.0411(4) Uani 1 1 d . .
O3 O 0.9785(2) 0.24035(12) 0.93191(11) 0.0294(3) Uani 1 1 d . .
C3 C 0.8930(3) 0.49773(18) 0.74866(15) 0.0248(4) Uani 1 1 d . .
O4 O 1.3109(3) 0.15844(14) 0.90823(12) 0.0384(4) Uani 1 1 d . .
C4 C 0.8476(3) 0.45152(16) 0.67672(15) 0.0233(4) Uani 1 1 d . .
H4A H 0.9559 0.4678 0.6291 0.028 Uiso 1 1 calc R U
C5 C 0.9071(4) 0.33204(18) 0.72975(17) 0.0304(5) Uani 1 1 d . .
H5A H 0.7929 0.3082 0.7707 0.037 Uiso 1 1 calc R U
H5B H 0.9312 0.2944 0.6862 0.037 Uiso 1 1 calc R U
O5 O -0.2168(3) 0.82676(13) 0.38401(13) 0.0363(4) Uani 1 1 d . .
C6 C 0.8980(4) 0.61297(18) 0.69765(18) 0.0324(5) Uani 1 1 d . .
H6A H 1.0156 0.6185 0.6548 0.039 Uiso 1 1 calc R U
H6B H 0.9257 0.6440 0.7432 0.039 Uiso 1 1 calc R U
O6 O -0.1659(3) 0.58228(13) 0.24612(13) 0.0360(4) Uani 1 1 d . .
H6C H -0.1689 0.6004 0.2923 0.054 Uiso 1 1 calc R U
C7 C 0.6799(4) 0.67328(18) 0.64190(18) 0.0326(5) Uani 1 1 d . .
H7A H 0.5671 0.6764 0.6861 0.039 Uiso 1 1 calc R U
H7B H 0.6892 0.7463 0.6044 0.039 Uiso 1 1 calc R U
O7 O -0.0821(3) 0.43305(15) 0.14879(14) 0.0414(4) Uani 1 1 d . .
C8 C 0.6126(3) 0.62314(16) 0.57662(15) 0.0237(4) Uani 1 1 d . .
H8A H 0.7181 0.6315 0.5273 0.028 Uiso 1 1 calc R U
O8 O -0.0793(3) 0.39749(13) 0.38390(13) 0.0363(4) Uani 1 1 d . .
C9 C 0.6273(3) 0.50366(16) 0.62472(15) 0.0231(4) Uani 1 1 d . .
H9A H 0.5129 0.4916 0.6699 0.028 Uiso 1 1 calc R U
O9 O 0.2684(2) 0.36111(12) 0.34896(11) 0.0297(3) Uani 1 1 d . .
C11 C 0.3767(5) 0.5107(2) 0.4971(2) 0.0456(7) Uani 1 1 d . .
H11A H 0.2718 0.4697 0.5300 0.055 Uiso 1 1 calc R U
H11B H 0.3871 0.5058 0.4348 0.055 Uiso 1 1 calc R U
C10 C 0.5912(4) 0.46040(19) 0.54971(17) 0.0329(5) Uani 1 1 d . .
H10A H 0.7055 0.4720 0.5055 0.039 Uiso 1 1 calc R U
H10B H 0.6034 0.3837 0.5796 0.039 Uiso 1 1 calc R U
O10 O 0.9634(3) 0.94037(15) -0.22299(13) 0.0408(4) Uani 1 1 d . .
C13 C 0.3908(3) 0.67702(17) 0.52607(15) 0.0239(4) Uani 1 1 d . .
C12 C 0.2876(4) 0.62511(17) 0.48373(16) 0.0274(5) Uani 1 1 d . .
C14 C 0.2825(4) 0.77790(18) 0.51876(18) 0.0312(5) Uani 1 1 d . .
H14A H 0.3489 0.8146 0.5473 0.037 Uiso 1 1 calc R U
C16 C -0.0166(4) 0.77379(17) 0.42861(16) 0.0272(4) Uani 1 1 d . .
C15 C 0.0823(4) 0.82591(18) 0.47145(19) 0.0339(5) Uani 1 1 d . .
H15A H 0.0123 0.8943 0.4682 0.041 Uiso 1 1 calc R U
C18 C -0.3109(4) 0.78253(19) 0.32898(17) 0.0343(5) Uani 1 1 d . .
H18A H -0.4523 0.8275 0.3012 0.051 Uiso 1 1 calc R U
H18B H -0.2170 0.7773 0.2794 0.051 Uiso 1 1 calc R U
H18C H -0.3280 0.7123 0.3685 0.051 Uiso 1 1 calc R U
C17 C 0.0862(4) 0.67356(17) 0.43480(15) 0.0256(4) Uani 1 1 d . .
H17A H 0.0193 0.6377 0.4056 0.031 Uiso 1 1 calc R U
C19 C 0.7321(4) 0.4860(2) 0.82545(16) 0.0312(5) Uani 1 1 d . .
H19A H 0.5913 0.5324 0.7985 0.047 Uiso 1 1 calc R U
H19B H 0.7175 0.4129 0.8520 0.047 Uiso 1 1 calc R U
H19C H 0.7852 0.5051 0.8746 0.047 Uiso 1 1 calc R U
C20 C 1.1484(4) 0.22712(19) 0.88302(16) 0.0284(5) Uani 1 1 d . .
C21 C 0.9708(3) 0.17159(16) 1.02975(14) 0.0231(4) Uani 1 1 d . .
C22 C 0.9732(4) 0.06030(18) 1.03716(16) 0.0273(4) Uani 1 1 d . .
H22A H 1.1110 0.0297 1.0169 0.033 Uiso 1 1 calc R U
H22B H 0.8538 0.0612 0.9963 0.033 Uiso 1 1 calc R U
C23 C 0.9474(4) -0.00624(17) 1.13907(17) 0.0285(5) Uani 1 1 d . .
H23A H 0.9498 -0.0798 1.1450 0.034 Uiso 1 1 calc R U
C24 C 0.7322(3) 0.04111(18) 1.16953(17) 0.0284(5) Uani 1 1 d . .
H24A H 0.7152 -0.0015 1.2352 0.034 Uiso 1 1 calc R U
H24B H 0.6112 0.0406 1.1303 0.034 Uiso 1 1 calc R U
C25 C 0.7282(3) 0.15414(17) 1.15957(16) 0.0258(4) Uani 1 1 d . .
H25A H 0.5875 0.1852 1.1788 0.031 Uiso 1 1 calc R U
C26 C 0.7557(3) 0.22052(17) 1.05811(16) 0.0268(4) Uani 1 1 d . .
H26A H 0.6358 0.2225 1.0169 0.032 Uiso 1 1 calc R U
H26B H 0.7536 0.2934 1.0519 0.032 Uiso 1 1 calc R U
C27 C 1.1339(3) -0.00686(19) 1.20039(16) 0.0307(5) Uani 1 1 d . .
H27A H 1.2726 -0.0369 1.1804 0.037 Uiso 1 1 calc R U
H27B H 1.1216 -0.0512 1.2661 0.037 Uiso 1 1 calc R U
C28 C 1.1290(3) 0.1058(2) 1.19248(16) 0.0302(5) Uani 1 1 d . .
H28A H 1.2499 0.1048 1.2336 0.036 Uiso 1 1 calc R U
C29 C 0.9131(4) 0.1530(2) 1.22285(17) 0.0315(5) Uani 1 1 d . .
H29A H 0.8959 0.1105 1.2885 0.038 Uiso 1 1 calc R U
H29B H 0.9105 0.2255 1.2181 0.038 Uiso 1 1 calc R U
C30 C 1.1553(3) 0.17346(18) 1.09094(16) 0.0265(4) Uani 1 1 d . .
H30A H 1.1506 0.2465 1.0851 0.032 Uiso 1 1 calc R U
H30B H 1.2957 0.1450 1.0712 0.032 Uiso 1 1 calc R U
C31 C 0.0386(3) 0.51639(17) 0.24741(16) 0.0268(4) Uani 1 1 d . .
C32 C 0.0348(3) 0.48575(17) 0.15926(17) 0.0277(5) Uani 1 1 d . .
C33 C 0.1943(3) 0.53493(17) 0.09397(16) 0.0255(4) Uani 1 1 d . .
C34 C 0.2091(3) 0.62638(16) 0.12396(15) 0.0227(4) Uani 1 1 d . .
H34A H 0.0686 0.6789 0.1019 0.027 Uiso 1 1 calc R U
C35 C 0.2133(4) 0.57967(17) 0.23078(15) 0.0266(4) Uani 1 1 d . .
H35A H 0.3560 0.5337 0.2586 0.032 Uiso 1 1 calc R U
H35B H 0.1776 0.6356 0.2568 0.032 Uiso 1 1 calc R U
C36 C 0.1287(4) 0.5788(2) -0.01019(18) 0.0347(5) Uani 1 1 d . .
H36A H -0.0160 0.6266 -0.0228 0.042 Uiso 1 1 calc R U
H36B H 0.1216 0.5205 -0.0308 0.042 Uiso 1 1 calc R U
C37 C 0.2940(4) 0.6389(2) -0.06479(17) 0.0338(5) Uani 1 1 d . .
H37A H 0.2424 0.6726 -0.1315 0.041 Uiso 1 1 calc R U
H37B H 0.4326 0.5882 -0.0596 0.041 Uiso 1 1 calc R U
C38 C 0.3330(3) 0.72396(17) -0.02981(15) 0.0258(4) Uani 1 1 d . .
H38A H 0.1943 0.7782 -0.0439 0.031 Uiso 1 1 calc R U
C39 C 0.3822(3) 0.68245(16) 0.07674(15) 0.0218(4) Uani 1 1 d . .
H39A H 0.5260 0.6319 0.0940 0.026 Uiso 1 1 calc R U
C40 C 0.3883(4) 0.77638(17) 0.10435(16) 0.0269(4) Uani 1 1 d . .
H40A H 0.2490 0.8285 0.0838 0.032 Uiso 1 1 calc R U
H40B H 0.4082 0.7522 0.1731 0.032 Uiso 1 1 calc R U
C41 C 0.5711(4) 0.82850(18) 0.06050(16) 0.0283(5) Uani 1 1 d . .
H41A H 0.5389 0.9010 0.0598 0.034 Uiso 1 1 calc R U
H41B H 0.7060 0.7895 0.1003 0.034 Uiso 1 1 calc R U
C42 C 0.6080(3) 0.83314(16) -0.03773(15) 0.0245(4) Uani 1 1 d . .
C43 C 0.5034(3) 0.78117(17) -0.07954(15) 0.0255(4) Uani 1 1 d . .
C44 C 0.5594(4) 0.78573(19) -0.16885(16) 0.0326(5) Uani 1 1 d . .
H44A H 0.4897 0.7515 -0.1987 0.039 Uiso 1 1 calc R U
C45 C 0.7121(4) 0.8383(2) -0.21471(16) 0.0353(5) Uani 1 1 d . .
H45A H 0.7483 0.8386 -0.2746 0.042 Uiso 1 1 calc R U
C46 C 0.8131(4) 0.89077(18) -0.17318(16) 0.0308(5) Uani 1 1 d . .
C47 C 0.7596(4) 0.88796(17) -0.08514(16) 0.0271(4) Uani 1 1 d . .
H47A H 0.8273 0.9240 -0.0565 0.032 Uiso 1 1 calc R U
C48 C 1.0471(5) 1.0075(2) -0.18915(19) 0.0442(6) Uani 1 1 d . .
H48A H 1.1524 1.0378 -0.2310 0.066 Uiso 1 1 calc R U
H48B H 0.9290 1.0640 -0.1867 0.066 Uiso 1 1 calc R U
H48C H 1.1173 0.9667 -0.1265 0.066 Uiso 1 1 calc R U
C49 C 0.4029(4) 0.44657(19) 0.1178(2) 0.0349(5) Uani 1 1 d . .
H49A H 0.5153 0.4725 0.0780 0.052 Uiso 1 1 calc R U
H49B H 0.4519 0.4254 0.1834 0.052 Uiso 1 1 calc R U
H49C H 0.3732 0.3860 0.1070 0.052 Uiso 1 1 calc R U
C51 C 0.3334(3) 0.25385(16) 0.42088(15) 0.0234(4) Uani 1 1 d . .
C50 C 0.0683(3) 0.41807(18) 0.33603(16) 0.0262(4) Uani 1 1 d . .
C52 C 0.3044(4) 0.25209(19) 0.51926(17) 0.0337(5) Uani 1 1 d . .
H52A H 0.1496 0.2745 0.5276 0.040 Uiso 1 1 calc R U
H52B H 0.3819 0.3009 0.5305 0.040 Uiso 1 1 calc R U
C53 C 0.3960(5) 0.1389(2) 0.58841(18) 0.0405(6) Uani 1 1 d . .
H53A H 0.3785 0.1357 0.6538 0.049 Uiso 1 1 calc R U
C54 C 0.2751(4) 0.0650(2) 0.5699(2) 0.0421(6) Uani 1 1 d . .
H54A H 0.3316 -0.0077 0.6148 0.051 Uiso 1 1 calc R U
H54B H 0.1201 0.0860 0.5787 0.051 Uiso 1 1 calc R U
C55 C 0.3025(4) 0.06873(19) 0.4713(2) 0.0379(6) Uani 1 1 d . .
H55A H 0.2221 0.0202 0.4599 0.045 Uiso 1 1 calc R U
C56 C 0.2108(4) 0.18167(18) 0.40190(18) 0.0306(5) Uani 1 1 d . .
H56A H 0.2270 0.1849 0.3371 0.037 Uiso 1 1 calc R U
H56B H 0.0555 0.2037 0.4097 0.037 Uiso 1 1 calc R U
C57 C 0.6368(4) 0.1062(2) 0.5743(2) 0.0432(6) Uani 1 1 d . .
H57A H 0.7155 0.1548 0.5852 0.052 Uiso 1 1 calc R U
H57B H 0.6985 0.0344 0.6197 0.052 Uiso 1 1 calc R U
C58 C 0.6628(4) 0.10895(19) 0.47545(19) 0.0355(6) Uani 1 1 d . .
H58A H 0.8192 0.0870 0.4667 0.043 Uiso 1 1 calc R U
C59 C 0.5409(4) 0.0345(2) 0.4580(2) 0.0410(6) Uani 1 1 d . .
H59A H 0.5995 -0.0383 0.5021 0.049 Uiso 1 1 calc R U
H59B H 0.5587 0.0362 0.3938 0.049 Uiso 1 1 calc R U
C60 C 0.5717(4) 0.22156(19) 0.40643(19) 0.0350(5) Uani 1 1 d . .
H60A H 0.6510 0.2701 0.4170 0.042 Uiso 1 1 calc R U
H60B H 0.5889 0.2249 0.3417 0.042 Uiso 1 1 calc R U

loop_
_atom_site_aniso_label
_atom_site_aniso_U_11
_atom_site_aniso_U_22
_atom_site_aniso_U_33
_atom_site_aniso_U_23
_atom_site_aniso_U_13
_atom_site_aniso_U_12
C1 0.0243(10) 0.0372(12) 0.0232(11) -0.0109(9) 0.0050(8) -0.0047(9)
O1 0.0386(10) 0.0479(10) 0.0324(9) -0.0157(8) 0.0125(7) 0.0010(8)
C2 0.0208(10) 0.0389(12) 0.0234(10) -0.0114(9) 0.0051(8) -0.0086(9)
O2 0.0268(8) 0.0525(11) 0.0452(10) -0.0184(9) -0.0079(7) -0.0108(8)
O3 0.0209(7) 0.0335(8) 0.0234(8) -0.0030(6) 0.0007(6) 0.0014(6)
C3 0.0198(10) 0.0333(11) 0.0241(10) -0.0131(9) 0.0014(8) -0.0074(8)
O4 0.0280(9) 0.0430(10) 0.0315(9) -0.0076(7) 0.0015(7) 0.0065(7)
C4 0.0232(10) 0.0277(10) 0.0201(10) -0.0096(8) 0.0034(8) -0.0071(8)
C5 0.0330(12) 0.0291(11) 0.0273(11) -0.0096(9) -0.0059(9) -0.0042(9)
O5 0.0303(9) 0.0303(8) 0.0441(10) -0.0143(7) -0.0122(7) 0.0036(7)
C6 0.0318(12) 0.0327(12) 0.0369(13) -0.0151(10) -0.0051(10) -0.0115(10)
O6 0.0249(8) 0.0338(9) 0.0436(10) -0.0145(7) 0.0025(7) 0.0049(7)
C7 0.0352(12) 0.0277(11) 0.0374(13) -0.0142(10) -0.0074(10) -0.0077(9)
O7 0.0350(9) 0.0477(10) 0.0490(11) -0.0210(9) -0.0001(8) -0.0191(8)
C8 0.0241(10) 0.0256(10) 0.0224(10) -0.0088(8) 0.0022(8) -0.0080(8)
O8 0.0248(8) 0.0357(9) 0.0423(10) -0.0095(7) 0.0090(7) -0.0038(7)
C9 0.0251(10) 0.0248(10) 0.0208(10) -0.0091(8) 0.0013(8) -0.0070(8)
O9 0.0200(7) 0.0290(8) 0.0318(8) -0.0027(6) 0.0018(6) -0.0036(6)
C11 0.0480(15) 0.0398(14) 0.0527(16) -0.0304(13) -0.0204(13) 0.0073(12)
C10 0.0388(13) 0.0298(11) 0.0315(12) -0.0161(9) -0.0073(10) -0.0017(9)
O10 0.0490(11) 0.0492(11) 0.0287(9) -0.0136(8) 0.0118(8) -0.0225(9)
C13 0.0238(10) 0.0248(10) 0.0223(10) -0.0071(8) 0.0019(8) -0.0067(8)
C12 0.0291(11) 0.0276(11) 0.0254(11) -0.0115(9) -0.0011(9) -0.0033(9)
C14 0.0316(12) 0.0260(11) 0.0379(13) -0.0133(9) -0.0029(10) -0.0075(9)
C16 0.0247(10) 0.0252(10) 0.0274(11) -0.0064(8) -0.0004(8) -0.0029(8)
C15 0.0309(12) 0.0230(11) 0.0443(14) -0.0113(10) -0.0045(10) -0.0008(9)
C18 0.0317(12) 0.0324(12) 0.0329(12) -0.0073(9) -0.0095(10) -0.0033(9)
C17 0.0275(11) 0.0269(11) 0.0228(10) -0.0099(8) -0.0001(8) -0.0059(8)
C19 0.0229(10) 0.0453(13) 0.0255(11) -0.0161(10) 0.0019(8) -0.0026(9)
C20 0.0216(10) 0.0340(11) 0.0267(11) -0.0105(9) -0.0004(8) -0.0020(9)
C21 0.0184(9) 0.0256(10) 0.0211(10) -0.0057(8) -0.0015(8) -0.0017(8)
C22 0.0226(10) 0.0298(11) 0.0298(11) -0.0134(9) -0.0009(8) -0.0027(8)
C23 0.0254(11) 0.0230(10) 0.0336(12) -0.0080(9) 0.0028(9) -0.0028(8)
C24 0.0184(10) 0.0289(11) 0.0354(12) -0.0091(9) 0.0026(8) -0.0054(8)
C25 0.0178(9) 0.0281(11) 0.0294(11) -0.0106(9) 0.0044(8) -0.0015(8)
C26 0.0172(9) 0.0263(10) 0.0309(12) -0.0070(9) -0.0009(8) 0.0009(8)
C27 0.0209(10) 0.0351(12) 0.0261(11) -0.0043(9) -0.0005(8) 0.0018(9)
C28 0.0197(10) 0.0450(13) 0.0265(11) -0.0143(10) -0.0018(8) -0.0069(9)
C29 0.0287(11) 0.0412(13) 0.0288(11) -0.0180(10) 0.0046(9) -0.0078(10)
C30 0.0175(9) 0.0337(11) 0.0298(12) -0.0126(9) 0.0001(8) -0.0070(8)
C31 0.0186(10) 0.0273(11) 0.0325(12) -0.0110(9) -0.0007(8) -0.0017(8)
C32 0.0195(9) 0.0249(10) 0.0360(12) -0.0116(9) -0.0049(8) 0.0012(8)
C33 0.0181(9) 0.0279(10) 0.0331(12) -0.0159(9) -0.0011(8) -0.0026(8)
C34 0.0188(9) 0.0226(10) 0.0257(11) -0.0108(8) -0.0016(8) 0.0006(8)
C35 0.0265(10) 0.0279(10) 0.0256(11) -0.0094(8) 0.0007(8) -0.0075(8)
C36 0.0326(12) 0.0439(13) 0.0347(13) -0.0208(11) -0.0024(10) -0.0121(10)
C37 0.0357(12) 0.0455(13) 0.0292(12) -0.0214(10) 0.0035(10) -0.0144(10)
C38 0.0231(10) 0.0296(11) 0.0237(11) -0.0113(9) -0.0030(8) -0.0016(8)
C39 0.0181(9) 0.0230(10) 0.0241(10) -0.0110(8) -0.0004(8) 0.0000(7)
C40 0.0309(11) 0.0279(11) 0.0263(11) -0.0151(9) 0.0045(9) -0.0073(9)
C41 0.0300(11) 0.0353(12) 0.0259(11) -0.0169(9) 0.0034(9) -0.0106(9)
C42 0.0215(10) 0.0253(10) 0.0240(11) -0.0096(8) -0.0017(8) 0.0012(8)
C43 0.0239(10) 0.0271(10) 0.0225(10) -0.0089(8) -0.0021(8) 0.0000(8)
C44 0.0397(13) 0.0363(12) 0.0243(11) -0.0141(9) 0.0004(10) -0.0089(10)
C45 0.0482(14) 0.0382(13) 0.0202(11) -0.0113(9) 0.0057(10) -0.0104(11)
C46 0.0320(12) 0.0307(11) 0.0249(11) -0.0064(9) 0.0032(9) -0.0043(9)
C47 0.0274(11) 0.0285(10) 0.0245(11) -0.0098(9) -0.0006(9) -0.0047(8)
C48 0.0524(16) 0.0455(15) 0.0367(14) -0.0110(12) 0.0133(12) -0.0239(13)
C49 0.0255(11) 0.0283(11) 0.0520(15) -0.0198(11) 0.0045(10) -0.0001(9)
C51 0.0190(10) 0.0228(10) 0.0266(11) -0.0070(8) -0.0006(8) -0.0048(8)
C50 0.0188(10) 0.0272(10) 0.0321(11) -0.0107(9) 0.0016(9) -0.0050(8)
C52 0.0418(13) 0.0312(12) 0.0311(13) -0.0164(10) -0.0012(10) -0.0056(10)
C53 0.0459(15) 0.0439(15) 0.0252(12) -0.0082(11) -0.0008(11) -0.0051(12)
C54 0.0299(12) 0.0329(13) 0.0505(16) -0.0004(11) 0.0093(11) -0.0075(10)
C55 0.0261(12) 0.0283(12) 0.0631(18) -0.0196(12) 0.0007(11) -0.0096(9)
C56 0.0240(10) 0.0341(12) 0.0379(13) -0.0186(10) -0.0033(9) -0.0053(9)
C57 0.0374(14) 0.0383(13) 0.0439(15) -0.0043(11) -0.0170(12) -0.0071(11)
C58 0.0166(10) 0.0308(12) 0.0499(15) -0.0051(11) 0.0027(9) -0.0042(9)
C59 0.0322(13) 0.0298(12) 0.0589(17) -0.0187(11) 0.0038(11) 0.0010(10)
C60 0.0185(10) 0.0335(12) 0.0423(14) -0.0030(10) 0.0039(9) -0.0038(9)

loop_
_atom_type_symbol
_atom_type_description
_atom_type_scat_dispersion_real
_atom_type_scat_dispersion_imag
_atom_type_scat_source
C C 0.0181 0.0091 'International Tables Vol C Tables 4.2.6.8 and 6.1.1.4'
H H 0.0000 0.0000 'International Tables Vol C Tables 4.2.6.8 and 6.1.1.4'
O O 0.0492 0.0322 'International Tables Vol C Tables 4.2.6.8 and 6.1.1.4'

loop_
_geom_angle_atom_site_label_1
_geom_angle_atom_site_label_2
_geom_angle_atom_site_label_3
_geom_angle
O1 C1 C20 108.67(18)
O1 C1 C5 110.35(19)
C20 C1 C5 115.92(19)
O1 C1 C2 107.27(18)
C20 C1 C2 109.98(18)
C5 C1 C2 104.27(18)
C1 O1 H1A 109.5
O2 C2 C3 128.4(2)
O2 C2 C1 123.1(2)
C3 C2 C1 108.47(17)
C20 O3 C21 122.51(16)
C2 C3 C6 116.74(18)
C2 C3 C4 100.89(17)
C6 C3 C4 108.86(18)
C2 C3 C19 105.44(18)
C6 C3 C19 110.71(19)
C4 C3 C19 114.01(18)
C9 C4 C3 112.50(17)
C9 C4 C5 119.73(18)
C3 C4 C5 104.73(17)
C9 C4 H4A 106.3
C3 C4 H4A 106.3
C5 C4 H4A 106.3
C1 C5 C4 103.15(18)
C1 C5 H5A 111.1
C4 C5 H5A 111.1
C1 C5 H5B 111.1
C4 C5 H5B 111.1
H5A C5 H5B 109.1
C16 O5 C18 117.61(18)
C3 C6 C7 109.48(18)
C3 C6 H6A 109.8
C7 C6 H6A 109.8
C3 C6 H6B 109.8
C7 C6 H6B 109.8
H6A C6 H6B 108.2
C31 O6 H6C 109.5
C8 C7 C6 113.23(19)
C8 C7 H7A 108.9
C6 C7 H7A 108.9
C8 C7 H7B 108.9
C6 C7 H7B 108.9
H7A C7 H7B 107.7
C13 C8 C7 114.03(18)
C13 C8 C9 109.43(17)
C7 C8 C9 113.69(18)
C13 C8 H8A 106.4
C7 C8 H8A 106.4
C9 C8 H8A 106.4
C4 C9 C10 111.42(18)
C4 C9 C8 108.74(17)
C10 C9 C8 108.44(18)
C4 C9 H9A 109.4
C10 C9 H9A 109.4
C8 C9 H9A 109.4
C50 O9 C51 122.46(17)
C10 C11 C12 116.0(2)
C10 C11 H11A 108.3
C12 C11 H11A 108.3
C10 C11 H11B 108.3
C12 C11 H11B 108.3
H11A C11 H11B 107.4
C11 C10 C9 112.6(2)
C11 C10 H10A 109.1
C9 C10 H10A 109.1
C11 C10 H10B 109.1
C9 C10 H10B 109.1
H10A C10 H10B 107.8
C46 O10 C48 117.8(2)
C14 C13 C12 117.4(2)
C14 C13 C8 123.08(19)
C12 C13 C8 119.54(19)
C17 C12 C13 120.9(2)
C17 C12 C11 116.9(2)
C13 C12 C11 121.9(2)
C15 C14 C13 122.1(2)
C15 C14 H14A 118.9
C13 C14 H14A 118.9
O5 C16 C17 124.5(2)
O5 C16 C15 115.9(2)
C17 C16 C15 119.6(2)
C14 C15 C16 119.8(2)
C14 C15 H15A 120.1
C16 C15 H15A 120.1
O5 C18 H18A 109.5
O5 C18 H18B 109.5
H18A C18 H18B 109.5
O5 C18 H18C 109.5
H18A C18 H18C 109.5
H18B C18 H18C 109.5
C16 C17 C12 120.3(2)
C16 C17 H17A 119.9
C12 C17 H17A 119.9
C3 C19 H19A 109.5
C3 C19 H19B 109.5
H19A C19 H19B 109.5
C3 C19 H19C 109.5
H19A C19 H19C 109.5
H19B C19 H19C 109.5
O4 C20 O3 127.3(2)
O4 C20 C1 122.4(2)
O3 C20 C1 110.35(18)
O3 C21 C22 110.63(17)
O3 C21 C30 110.93(17)
C22 C21 C30 111.44(17)
O3 C21 C26 103.94(15)
C22 C21 C26 110.20(17)
C30 C21 C26 109.45(18)
C21 C22 C23 108.72(18)
C21 C22 H22A 109.9
C23 C22 H22A 109.9
C21 C22 H22B 109.9
C23 C22 H22B 109.9
H22A C22 H22B 108.3
C27 C23 C24 109.82(19)
C27 C23 C22 108.89(18)
C24 C23 C22 109.58(18)
C27 C23 H23A 109.5
C24 C23 H23A 109.5
C22 C23 H23A 109.5
C23 C24 C25 109.42(17)
C23 C24 H24A 109.8
C25 C24 H24A 109.8
C23 C24 H24B 109.8
C25 C24 H24B 109.8
H24A C24 H24B 108.2
C26 C25 C29 109.45(18)
C26 C25 C24 110.11(19)
C29 C25 C24 108.98(18)
C26 C25 H25A 109.4
C29 C25 H25A 109.4
C24 C25 H25A 109.4
C21 C26 C25 108.72(16)
C21 C26 H26A 109.9
C25 C26 H26A 109.9
C21 C26 H26B 109.9
C25 C26 H26B 109.9
H26A C26 H26B 108.3
C23 C27 C28 109.63(17)
C23 C27 H27A 109.7
C28 C27 H27A 109.7
C23 C27 H27B 109.7
C28 C27 H27B 109.7
H27A C27 H27B 108.2
C29 C28 C30 109.33(19)
C29 C28 C27 109.91(19)
C30 C28 C27 109.56(18)
C29 C28 H28A 109.3
C30 C28 H28A 109.3
C27 C28 H28A 109.3
C25 C29 C28 109.12(18)
C25 C29 H29A 109.9
C28 C29 H29A 109.9
C25 C29 H29B 109.9
C28 C29 H29B 109.9
H29A C29 H29B 108.3
C21 C30 C28 108.06(17)
C21 C30 H30A 110.1
C28 C30 H30A 110.1
C21 C30 H30B 110.1
C28 C30 H30B 110.1
H30A C30 H30B 108.4
O6 C31 C50 108.13(18)
O6 C31 C35 109.86(18)
C50 C31 C35 117.22(17)
O6 C31 C32 107.11(17)
C50 C31 C32 109.91(18)
C35 C31 C32 104.17(18)
O7 C32 C33 128.5(2)
O7 C32 C31 123.1(2)
C33 C32 C31 108.37(17)
C32 C33 C36 116.95(18)
C32 C33 C34 101.38(17)
C36 C33 C34 108.81(19)
C32 C33 C49 104.44(18)
C36 C33 C49 110.8(2)
C34 C33 C49 114.36(18)
C39 C34 C35 120.10(17)
C39 C34 C33 112.60(17)
C35 C34 C33 104.39(17)
C39 C34 H34A 106.3
C35 C34 H34A 106.3
C33 C34 H34A 106.3
C31 C35 C34 102.44(17)
C31 C35 H35A 111.3
C34 C35 H35A 111.3
C31 C35 H35B 111.3
C34 C35 H35B 111.3
H35A C35 H35B 109.2
C33 C36 C37 109.81(19)
C33 C36 H36A 109.7
C37 C36 H36A 109.7
C33 C36 H36B 109.7
C37 C36 H36B 109.7
H36A C36 H36B 108.2
C36 C37 C38 113.1(2)
C36 C37 H37A 109.0
C38 C37 H37A 109.0
C36 C37 H37B 109.0
C38 C37 H37B 109.0
H37A C37 H37B 107.8
C43 C38 C39 110.09(17)
C43 C38 C37 114.25(19)
C39 C38 C37 113.06(18)
C43 C38 H38A 106.3
C39 C38 H38A 106.3
C37 C38 H38A 106.3
C34 C39 C40 111.87(17)
C34 C39 C38 108.64(17)
C40 C39 C38 108.13(17)
C34 C39 H39A 109.4
C40 C39 H39A 109.4
C38 C39 H39A 109.4
C41 C40 C39 111.32(18)
C41 C40 H40A 109.4
C39 C40 H40A 109.4
C41 C40 H40B 109.4
C39 C40 H40B 109.4
H40A C40 H40B 108.0
C42 C41 C40 114.40(18)
C42 C41 H41A 108.7
C40 C41 H41A 108.7
C42 C41 H41B 108.7
C40 C41 H41B 108.7
H41A C41 H41B 107.6
C47 C42 C43 120.2(2)
C47 C42 C41 117.48(19)
C43 C42 C41 122.3(2)
C42 C43 C44 117.4(2)
C42 C43 C38 120.67(19)
C44 C43 C38 121.9(2)
C45 C44 C43 122.2(2)
C45 C44 H44A 118.9
C43 C44 H44A 118.9
C44 C45 C46 119.9(2)
C44 C45 H45A 120.0
C46 C45 H45A 120.0
O10 C46 C47 124.8(2)
O10 C46 C45 116.3(2)
C47 C46 C45 118.9(2)
C46 C47 C42 121.3(2)
C46 C47 H47A 119.4
C42 C47 H47A 119.4
O10 C48 H48A 109.5
O10 C48 H48B 109.5
H48A C48 H48B 109.5
O10 C48 H48C 109.5
H48A C48 H48C 109.5
H48B C48 H48C 109.5
C33 C49 H49A 109.5
C33 C49 H49B 109.5
H49A C49 H49B 109.5
C33 C49 H49C 109.5
H49A C49 H49C 109.5
H49B C49 H49C 109.5
O9 C51 C56 110.29(17)
O9 C51 C52 112.61(18)
C56 C51 C52 110.59(19)
O9 C51 C60 102.47(16)
C56 C51 C60 109.98(19)
C52 C51 C60 110.62(19)
O8 C50 O9 127.1(2)
O8 C50 C31 121.8(2)
O9 C50 C31 111.12(18)
C51 C52 C53 108.17(19)
C51 C52 H52A 110.1
C53 C52 H52A 110.1
C51 C52 H52B 110.1
C53 C52 H52B 110.1
H52A C52 H52B 108.4
C54 C53 C57 109.5(2)
C54 C53 C52 109.3(2)
C57 C53 C52 109.0(2)
C54 C53 H53A 109.7
C57 C53 H53A 109.7
C52 C53 H53A 109.7
C55 C54 C53 110.0(2)
C55 C54 H54A 109.7
C53 C54 H54A 109.7
C55 C54 H54B 109.7
C53 C54 H54B 109.7
H54A C54 H54B 108.2
C54 C55 C59 109.8(2)
C54 C55 C56 109.3(2)
C59 C55 C56 109.8(2)
C54 C55 H55A 109.3
C59 C55 H55A 109.3
C56 C55 H55A 109.3
C51 C56 C55 108.37(18)
C51 C56 H56A 110.0
C55 C56 H56A 110.0
C51 C56 H56B 110.0
C55 C56 H56B 110.0
H56A C56 H56B 108.4
C58 C57 C53 109.6(2)
C58 C57 H57A 109.7
C53 C57 H57A 109.7
C58 C57 H57B 109.7
C53 C57 H57B 109.7
H57A C57 H57B 108.2
C57 C58 C59 110.0(2)
C57 C58 C60 108.9(2)
C59 C58 C60 109.5(2)
C57 C58 H58A 109.5
C59 C58 H58A 109.5
C60 C58 H58A 109.5
C58 C59 C55 109.1(2)
C58 C59 H59A 109.9
C55 C59 H59A 109.9
C58 C59 H59B 109.9
C55 C59 H59B 109.9
H59A C59 H59B 108.3
C51 C60 C58 108.81(18)
C51 C60 H60A 109.9
C58 C60 H60A 109.9
C51 C60 H60B 109.9
C58 C60 H60B 109.9
H60A C60 H60B 108.3

loop_
_geom_bond_atom_site_label_1
_geom_bond_atom_site_label_2
_geom_bond_distance
C1 O1 1.425(3)
C1 C20 1.524(3)
C1 C5 1.531(3)
C1 C2 1.573(3)
O1 H1A 0.8400
C2 O2 1.203(3)
C2 C3 1.517(3)
O3 C20 1.330(3)
O3 C21 1.473(3)
C3 C6 1.526(3)
C3 C4 1.536(3)
C3 C19 1.544(3)
O4 C20 1.207(3)
C4 C9 1.518(3)
C4 C5 1.535(3)
C4 H4A 1.0000
C5 H5A 0.9900
C5 H5B 0.9900
O5 C16 1.376(3)
O5 C18 1.425(3)
C6 C7 1.542(3)
C6 H6A 0.9900
C6 H6B 0.9900
O6 C31 1.421(3)
O6 H6C 0.8400
C7 C8 1.536(3)
C7 H7A 0.9900
C7 H7B 0.9900
O7 C32 1.207(3)
C8 C13 1.521(3)
C8 C9 1.548(3)
C8 H8A 1.0000
O8 C50 1.207(3)
C9 C10 1.533(3)
C9 H9A 1.0000
O9 C50 1.324(3)
O9 C51 1.480(3)
C11 C10 1.489(3)
C11 C12 1.521(3)
C11 H11A 0.9900
C11 H11B 0.9900
C10 H10A 0.9900
C10 H10B 0.9900
O10 C46 1.368(3)
O10 C48 1.425(3)
C13 C14 1.399(3)
C13 C12 1.400(3)
C12 C17 1.397(3)
C14 C15 1.381(3)
C14 H14A 0.9500
C16 C17 1.387(3)
C16 C15 1.391(3)
C15 H15A 0.9500
C18 H18A 0.9800
C18 H18B 0.9800
C18 H18C 0.9800
C17 H17A 0.9500
C19 H19A 0.9800
C19 H19B 0.9800
C19 H19C 0.9800
C21 C22 1.521(3)
C21 C30 1.529(3)
C21 C26 1.529(3)
C22 C23 1.537(3)
C22 H22A 0.9900
C22 H22B 0.9900
C23 C27 1.526(3)
C23 C24 1.536(3)
C23 H23A 1.0000
C24 C25 1.532(3)
C24 H24A 0.9900
C24 H24B 0.9900
C25 C26 1.533(3)
C25 C29 1.535(3)
C25 H25A 1.0000
C26 H26A 0.9900
C26 H26B 0.9900
C27 C28 1.534(3)
C27 H27A 0.9900
C27 H27B 0.9900
C28 C29 1.538(3)
C28 C30 1.537(3)
C28 H28A 1.0000
C29 H29A 0.9900
C29 H29B 0.9900
C30 H30A 0.9900
C30 H30B 0.9900
C31 C50 1.525(3)
C31 C35 1.532(3)
C31 C32 1.574(3)
C32 C33 1.514(3)
C33 C36 1.525(3)
C33 C34 1.537(3)
C33 C49 1.551(3)
C34 C39 1.517(3)
C34 C35 1.535(3)
C34 H34A 1.0000
C35 H35A 0.9900
C35 H35B 0.9900
C36 C37 1.540(3)
C36 H36A 0.9900
C36 H36B 0.9900
C37 C38 1.545(3)
C37 H37A 0.9900
C37 H37B 0.9900
C38 C43 1.522(3)
C38 C39 1.543(3)
C38 H38A 1.0000
C39 C40 1.536(3)
C39 H39A 1.0000
C40 C41 1.528(3)
C40 H40A 0.9900
C40 H40B 0.9900
C41 C42 1.513(3)
C41 H41A 0.9900
C41 H41B 0.9900
C42 C47 1.397(3)
C42 C43 1.401(3)
C43 C44 1.403(3)
C44 C45 1.379(4)
C44 H44A 0.9500
C45 C46 1.390(4)
C45 H45A 0.9500
C46 C47 1.387(3)
C47 H47A 0.9500
C48 H48A 0.9800
C48 H48B 0.9800
C48 H48C 0.9800
C49 H49A 0.9800
C49 H49B 0.9800
C49 H49C 0.9800
C51 C56 1.513(3)
C51 C52 1.521(3)
C51 C60 1.525(3)
C52 C53 1.543(3)
C52 H52A 0.9900
C52 H52B 0.9900
C53 C54 1.524(4)
C53 C57 1.540(4)
C53 H53A 1.0000
C54 C55 1.514(4)
C54 H54A 0.9900
C54 H54B 0.9900
C55 C59 1.525(3)
C55 C56 1.542(3)
C55 H55A 1.0000
C56 H56A 0.9900
C56 H56B 0.9900
C57 C58 1.522(4)
C57 H57A 0.9900
C57 H57B 0.9900
C58 C59 1.527(4)
C58 C60 1.536(3)
C58 H58A 1.0000
C59 H59A 0.9900
C59 H59B 0.9900
C60 H60A 0.9900
C60 H60B 0.9900

loop_
_geom_torsion_atom_site_label_1
_geom_torsion_atom_site_label_2
_geom_torsion_atom_site_label_3
_geom_torsion_atom_site_label_4
_geom_torsion
O1 C1 C2 O2 -60.0(3)
C20 C1 C2 O2 58.0(3)
C5 C1 C2 O2 -177.1(2)
O1 C1 C2 C3 118.32(19)
C20 C1 C2 C3 -123.66(19)
C5 C1 C2 C3 1.3(2)
O2 C2 C3 C6 34.6(3)
C1 C2 C3 C6 -143.62(19)
O2 C2 C3 C4 152.4(2)
C1 C2 C3 C4 -25.9(2)
O2 C2 C3 C19 -88.7(3)
C1 C2 C3 C19 93.0(2)
C2 C3 C4 C9 173.07(17)
C6 C3 C4 C9 -63.6(2)
C19 C3 C4 C9 60.6(2)
C2 C3 C4 C5 41.5(2)
C6 C3 C4 C5 164.83(18)
C19 C3 C4 C5 -71.0(2)
O1 C1 C5 C4 -90.8(2)
C20 C1 C5 C4 145.2(2)
C2 C1 C5 C4 24.1(2)
C9 C4 C5 C1 -168.95(19)
C3 C4 C5 C1 -41.7(2)
C2 C3 C6 C7 172.20(19)
C4 C3 C6 C7 58.9(2)
C19 C3 C6 C7 -67.2(2)
C3 C6 C7 C8 -53.4(3)
C6 C7 C8 C13 175.95(19)
C6 C7 C8 C9 49.5(3)
C3 C4 C9 C10 176.83(19)
C5 C4 C9 C10 -59.6(3)
C3 C4 C9 C8 57.4(2)
C5 C4 C9 C8 -179.02(18)
C13 C8 C9 C4 -178.65(17)
C7 C8 C9 C4 -49.9(2)
C13 C8 C9 C10 60.0(2)
C7 C8 C9 C10 -171.18(19)
C12 C11 C10 C9 32.4(4)
C4 C9 C10 C11 -179.6(2)
C8 C9 C10 C11 -60.0(3)
C7 C8 C13 C14 16.6(3)
C9 C8 C13 C14 145.2(2)
C7 C8 C13 C12 -163.9(2)
C9 C8 C13 C12 -35.3(3)
C14 C13 C12 C17 1.1(3)
C8 C13 C12 C17 -178.4(2)
C14 C13 C12 C11 -172.4(3)
C8 C13 C12 C11 8.1(3)
C10 C11 C12 C17 -179.8(2)
C10 C11 C12 C13 -6.0(4)
C12 C13 C14 C15 -0.4(4)
C8 C13 C14 C15 179.1(2)
C18 O5 C16 C17 -9.7(3)
C18 O5 C16 C15 171.8(2)
C13 C14 C15 C16 -0.5(4)
O5 C16 C15 C14 179.2(2)
C17 C16 C15 C14 0.7(4)
O5 C16 C17 C12 -178.4(2)
C15 C16 C17 C12 0.0(3)
C13 C12 C17 C16 -1.0(3)
C11 C12 C17 C16 172.8(2)
C21 O3 C20 O4 2.8(4)
C21 O3 C20 C1 -175.68(18)
O1 C1 C20 O4 2.9(3)
C5 C1 C20 O4 127.9(2)
C2 C1 C20 O4 -114.2(3)
O1 C1 C20 O3 -178.50(19)
C5 C1 C20 O3 -53.6(3)
C2 C1 C20 O3 64.3(2)
C20 O3 C21 C22 -65.5(3)
C20 O3 C21 C30 58.7(3)
C20 O3 C21 C26 176.28(19)
O3 C21 C22 C23 -175.69(16)
C30 C21 C22 C23 60.4(2)
C26 C21 C22 C23 -61.3(2)
C21 C22 C23 C27 -59.9(2)
C21 C22 C23 C24 60.2(2)
C27 C23 C24 C25 60.2(2)
C22 C23 C24 C25 -59.3(2)
C23 C24 C25 C26 59.1(2)
C23 C24 C25 C29 -60.9(2)
O3 C21 C26 C25 179.34(17)
C22 C21 C26 C25 60.8(2)
C30 C21 C26 C25 -62.1(2)
C29 C25 C26 C21 60.4(2)
C24 C25 C26 C21 -59.4(2)
C24 C23 C27 C28 -59.0(2)
C22 C23 C27 C28 61.0(2)
C23 C27 C28 C29 59.0(2)
C23 C27 C28 C30 -61.2(2)
C26 C25 C29 C28 -59.7(2)
C24 C25 C29 C28 60.7(2)
C30 C28 C29 C25 60.4(2)
C27 C28 C29 C25 -59.9(2)
O3 C21 C30 C28 176.53(17)
C22 C21 C30 C28 -59.7(2)
C26 C21 C30 C28 62.4(2)
C29 C28 C30 C21 -61.4(2)
C27 C28 C30 C21 59.1(2)
O6 C31 C32 O7 -65.1(3)
C50 C31 C32 O7 52.1(3)
C35 C31 C32 O7 178.5(2)
O6 C31 C32 C33 113.74(19)
C50 C31 C32 C33 -129.02(18)
C35 C31 C32 C33 -2.6(2)
O7 C32 C33 C36 37.4(3)
C31 C32 C33 C36 -141.36(19)
O7 C32 C33 C34 155.6(2)
C31 C32 C33 C34 -23.2(2)
O7 C32 C33 C49 -85.4(3)
C31 C32 C33 C49 95.8(2)
C32 C33 C34 C39 172.97(16)
C36 C33 C34 C39 -63.2(2)
C49 C33 C34 C39 61.2(2)
C32 C33 C34 C35 41.09(19)
C36 C33 C34 C35 164.93(17)
C49 C33 C34 C35 -70.6(2)
O6 C31 C35 C34 -86.9(2)
C50 C31 C35 C34 149.22(19)
C32 C31 C35 C34 27.6(2)
C39 C34 C35 C31 -170.85(17)
C33 C34 C35 C31 -43.5(2)
C32 C33 C36 C37 172.17(19)
C34 C33 C36 C37 58.2(2)
C49 C33 C36 C37 -68.4(3)
C33 C36 C37 C38 -53.3(3)
C36 C37 C38 C43 177.30(18)
C36 C37 C38 C39 50.3(3)
C35 C34 C39 C40 -58.9(2)
C33 C34 C39 C40 177.59(17)
C35 C34 C39 C38 -178.16(17)
C33 C34 C39 C38 58.3(2)
C43 C38 C39 C34 179.79(16)
C37 C38 C39 C34 -51.1(2)
C43 C38 C39 C40 58.2(2)
C37 C38 C39 C40 -172.69(18)
C34 C39 C40 C41 176.93(17)
C38 C39 C40 C41 -63.5(2)
C39 C40 C41 C42 37.8(3)
C40 C41 C42 C47 174.44(19)
C40 C41 C42 C43 -8.4(3)
C47 C42 C43 C44 0.8(3)
C41 C42 C43 C44 -176.3(2)
C47 C42 C43 C38 -178.13(18)
C41 C42 C43 C38 4.7(3)
C39 C38 C43 C42 -30.0(3)
C37 C38 C43 C42 -158.5(2)
C39 C38 C43 C44 151.1(2)
C37 C38 C43 C44 22.6(3)
C42 C43 C44 C45 0.4(3)
C38 C43 C44 C45 179.4(2)
C43 C44 C45 C46 -1.3(4)
C48 O10 C46 C47 -10.3(3)
C48 O10 C46 C45 171.0(2)
C44 C45 C46 O10 179.6(2)
C44 C45 C46 C47 0.9(4)
O10 C46 C47 C42 -178.3(2)
C45 C46 C47 C42 0.4(3)
C43 C42 C47 C46 -1.2(3)
C41 C42 C47 C46 176.0(2)
C50 O9 C51 C56 61.5(3)
C50 O9 C51 C52 -62.5(3)
C50 O9 C51 C60 178.6(2)
C51 O9 C50 O8 7.7(4)
C51 O9 C50 C31 -170.13(18)
O6 C31 C50 O8 11.9(3)
C35 C31 C50 O8 136.6(2)
C32 C31 C50 O8 -104.8(2)
O6 C31 C50 O9 -170.16(18)
C35 C31 C50 O9 -45.4(3)
C32 C31 C50 O9 73.2(2)
O9 C51 C52 C53 -174.87(18)
C56 C51 C52 C53 61.2(3)
C60 C51 C52 C53 -60.9(2)
C51 C52 C53 C54 -59.6(3)
C51 C52 C53 C57 60.0(3)
C57 C53 C54 C55 -59.1(3)
C52 C53 C54 C55 60.2(3)
C53 C54 C55 C59 60.3(3)
C53 C54 C55 C56 -60.2(3)
O9 C51 C56 C55 173.43(19)
C52 C51 C56 C55 -61.3(2)
C60 C51 C56 C55 61.1(2)
C54 C55 C56 C51 60.0(3)
C59 C55 C56 C51 -60.5(3)
C54 C53 C57 C58 58.4(3)
C52 C53 C57 C58 -61.1(3)
C53 C57 C58 C59 -59.1(3)
C53 C57 C58 C60 60.9(3)
C57 C58 C59 C55 59.8(3)
C60 C58 C59 C55 -59.8(3)
C54 C55 C59 C58 -60.2(3)
C56 C55 C59 C58 60.1(3)
O9 C51 C60 C58 -178.6(2)
C56 C51 C60 C58 -61.3(3)
C52 C51 C60 C58 61.2(3)
C57 C58 C60 C51 -60.2(3)
C59 C58 C60 C51 60.1(3)
